data_7209262
loop_
_publ_author_name
'Wang, Ping'
'Fan, Rui-Qing'
'Liu, Xin-Rong'
'Wang, Li-Yuan'
'Yang, Yu-Lin'
'Cao, Wen-Wu'
'Yang, Bin'
'Hasi, WuLiJi'
'Su, Qing'
'Mu, Ying'

_publ_section_title
;
 Two-/three-dimensional open lanthanide--organic frameworks containing
 rigid/flexible dicarboxylate ligands: synthesis, crystal structure and
 photoluminescent properties
;
_journal_issue 10
_journal_name_full CrystEngComm
_journal_page_first 1931
_journal_paper_doi 10.1039/c3ce26684b
_journal_volume 15
_journal_year 2013
_chemical_formula_sum 'C3 H10 Ce O11'
_chemical_formula_weight 362.23
_chemical_name_systematic
;
?
;
_space_group_IT_number 14
_symmetry_cell_setting monoclinic
_symmetry_space_group_name_Hall '-P 2ybc'
_symmetry_space_group_name_H-M 'P 1 21/c 1'
_atom_sites_solution_hydrogens geom
_atom_sites_solution_primary direct
_atom_sites_solution_secondary difmap
_audit_creation_method SHELXL-97
_cell_angle_alpha 90.00
_cell_angle_beta 114.59(3)
_cell_angle_gamma 90.00
_cell_formula_units_Z 4
_cell_length_a 11.297(2)
_cell_length_b 9.6650(19)
_cell_length_c 10.413(2)
_cell_measurement_reflns_used 9369
_cell_measurement_temperature 293(2)
_cell_measurement_theta_max 27.48
_cell_measurement_theta_min 3.01
_cell_volume 1033.8(4)
_computing_cell_refinement 'Bruker SMART'
_computing_data_collection 'Bruker SMART'
_computing_data_reduction 'Bruker SAINT'
_computing_molecular_graphics SHELXP-97
_computing_publication_material SHELXTL
_computing_structure_refinement 'SHELXL-97 (Sheldrick, 1997)'
_computing_structure_solution 'SHELXS-97 (Sheldrick, 1997)'
_diffrn_ambient_temperature 293(2)
_diffrn_measured_fraction_theta_full 0.998
_diffrn_measured_fraction_theta_max 0.998
_diffrn_measurement_device_type 'Bruker Smart APEX CCD area detector'
_diffrn_measurement_method 'phi and omega scans'
_diffrn_radiation_monochromator graphite
_diffrn_radiation_source 'fine-focus sealed tube'
_diffrn_radiation_type MoK\a
_diffrn_radiation_wavelength 0.71073
_diffrn_reflns_av_R_equivalents 0.0707
_diffrn_reflns_av_sigmaI/netI 0.0810
_diffrn_reflns_limit_h_max 14
_diffrn_reflns_limit_h_min -14
_diffrn_reflns_limit_k_max 12
_diffrn_reflns_limit_k_min -12
_diffrn_reflns_limit_l_max 13
_diffrn_reflns_limit_l_min -12
_diffrn_reflns_number 9369
_diffrn_reflns_theta_full 27.48
_diffrn_reflns_theta_max 27.48
_diffrn_reflns_theta_min 3.01
_diffrn_standards_decay_% 0
_diffrn_standards_interval_count 0
_diffrn_standards_interval_time 0
_diffrn_standards_number 0
_exptl_absorpt_coefficient_mu 4.449
_exptl_absorpt_correction_T_max 0.5184
_exptl_absorpt_correction_T_min 0.3909
_exptl_absorpt_correction_type multi-scan
_exptl_crystal_colour yellow
_exptl_crystal_density_diffrn 2.327
_exptl_crystal_density_method 'not measured'
_exptl_crystal_description block
_exptl_crystal_F_000 696
_exptl_crystal_size_max 0.26
_exptl_crystal_size_mid 0.19
_exptl_crystal_size_min 0.17
_refine_diff_density_max 1.435
_refine_diff_density_min -1.419
_refine_diff_density_rms 0.222
_refine_ls_extinction_coef 0.0111(4)
_refine_ls_extinction_expression Fc^*^=kFc[1+0.001xFc^2^\l^3^/sin(2\q)]^-1/4^
_refine_ls_extinction_method SHELXL
_refine_ls_goodness_of_fit_ref 1.051
_refine_ls_hydrogen_treatment mixed
_refine_ls_matrix_type full
_refine_ls_number_parameters 157
_refine_ls_number_reflns 2371
_refine_ls_number_restraints 0
_refine_ls_restrained_S_all 1.051
_refine_ls_R_factor_all 0.0507
_refine_ls_R_factor_gt 0.0420
_refine_ls_shift/su_max 0.091
_refine_ls_shift/su_mean 0.004
_refine_ls_structure_factor_coef Fsqd
_refine_ls_weighting_details 'calc w=1/[\s^2^(Fo^2^)+(0.0234P)^2^+0.0000P] where P=(Fo^2^+2Fc^2^)/3'
_refine_ls_weighting_scheme calc
_refine_ls_wR_factor_gt 0.0774
_refine_ls_wR_factor_ref 0.0792
_reflns_number_gt 2062
_reflns_number_total 2371
_reflns_threshold_expression >2sigma(I)
_cod_data_source_file c3ce26684b.txt
_cod_data_source_block 1
_cod_depositor_comments
;
The following automatic conversions were performed:

'_symmetry_cell_setting' value 'Monoclinic' changed to 'monoclinic'
according to /home/saulius/struct/CIF-dictionaries/cif_core.dic
dictionary named 'cif_core.dic' version 2.4.2 from 2011-04-26.

Automatic conversion script
Id: cif_fix_values 1891 2012-01-12 08:04:46Z andrius 
;
_cod_original_sg_symbol_H-M 'P2(1)/c '
_cod_database_code 7209262

loop_
_symmetry_equiv_pos_as_xyz
'x, y, z'
'-x, y+1/2, -z+1/2'
'-x, -y, -z'
'x, -y-1/2, z-1/2'

loop_
_atom_site_label
_atom_site_type_symbol
_atom_site_fract_x
_atom_site_fract_y
_atom_site_fract_z
_atom_site_U_iso_or_equiv
_atom_site_adp_type
_atom_site_occupancy
_atom_site_symmetry_multiplicity
_atom_site_calc_flag
_atom_site_refinement_flags
Ce1 Ce 0.810764(11) 0.046214(15) 0.668591(13) 0.01488(4) Uani 1 1 d .
O1 O 0.60587(15) 0.1043(2) 0.46116(19) 0.0267(5) Uani 1 1 d .
O2 O 0.60698(16) -0.0706(2) 0.6599(2) 0.0240(5) Uani 1 1 d .
O3 O 0.87393(17) -0.1008(2) 0.8836(2) 0.0307(5) Uani 1 1 d .
O4 O 0.99259(16) 0.1400(2) 0.89137(18) 0.0230(5) Uani 1 1 d .
O5 O 0.84283(16) 0.0653(2) 0.4364(2) 0.0298(5) Uani 1 1 d .
O6 O 1.02962(16) -0.0262(2) 0.67669(19) 0.0239(5) Uani 1 1 d .
O7 O 0.70068(18) 0.1922(3) 0.7946(2) 0.0436(6) Uani 1 1 d .
H7A H 0.7483 0.1962 0.8792 0.065 Uiso 1 1 calc R
H7B H 0.6873 0.2734 0.7601 0.065 Uiso 1 1 d R
O8 O 0.8284(2) 0.2974(2) 0.6142(2) 0.0430(7) Uani 1 1 d .
H8A H 0.8559 0.3422 0.6877 0.065 Uiso 1 1 calc R
H8B H 0.8810 0.3050 0.5753 0.065 Uiso 1 1 d R
O9 O 0.78984(18) -0.1963(2) 0.5745(2) 0.0431(6) Uani 1 1 d .
H9A H 0.8142 -0.2513 0.6404 0.065 Uiso 1 1 calc R
H9C H 0.8368 -0.2050 0.5290 0.065 Uiso 1 1 d R
C1 C 0.4998(2) 0.0510(3) 0.4431(3) 0.0177(6) Uani 1 1 d .
C2 C 1.0343(2) 0.0697(3) 1.0022(3) 0.0191(6) Uani 1 1 d .
C3 C 1.0546(2) -0.0266(3) 0.5695(3) 0.0206(7) Uani 1 1 d .
OW2' O 0.5756(4) -0.3042(6) 0.7949(6) 0.107(2) Uani 0.613(4) 1 d P
HW2D H 0.5767 -0.3794 0.7530 0.160 Uiso 0.613(4) 1 d PR
HW2E H 0.6115 -0.3168 0.8837 0.160 Uiso 0.613(4) 1 d PR
OW2 O 0.5608(6) -0.2021(9) 0.8757(7) 0.068(3) Uani 0.387(4) 1 d P
HW2A H 0.5424 -0.1484 0.9295 0.102 Uiso 0.387(4) 1 d PR
HW2B H 0.4909 -0.2317 0.8102 0.102 Uiso 0.387(4) 1 d PR
OW1' O 0.6615(6) -0.0973(8) 1.1753(10) 0.117(4) Uani 0.463(5) 1 d P
HW1D H 0.7131 -0.1588 1.2272 0.175 Uiso 0.463(5) 1 d PR
HW1E H 0.6676 -0.0248 1.2239 0.175 Uiso 0.463(5) 1 d PR
OW1 O 0.5873(10) 0.0308(12) 1.021(2) 0.330(12) Uani 0.537(5) 1 d P
HW1A H 0.5244 0.0878 0.9943 0.495 Uiso 0.537(5) 1 d PR
HW1B H 0.5589 -0.0504 1.0221 0.495 Uiso 0.537(5) 1 d PR

loop_
_atom_site_aniso_label
_atom_site_aniso_U_11
_atom_site_aniso_U_22
_atom_site_aniso_U_33
_atom_site_aniso_U_23
_atom_site_aniso_U_13
_atom_site_aniso_U_12
Ce1 0.01124(6) 0.02067(9) 0.01175(7) -0.00023(5) 0.00382(5) 0.00009(5)
O1 0.0135(7) 0.0357(11) 0.0263(9) 0.0113(9) 0.0035(6) -0.0037(8)
O2 0.0125(7) 0.0321(10) 0.0220(9) 0.0091(8) 0.0018(6) -0.0018(7)
O3 0.0298(9) 0.0311(11) 0.0188(9) 0.0040(9) -0.0023(7) -0.0130(8)
O4 0.0262(8) 0.0234(10) 0.0151(8) 0.0011(8) 0.0042(6) -0.0065(8)
O5 0.0192(7) 0.0508(13) 0.0232(9) 0.0109(9) 0.0126(6) 0.0143(8)
O6 0.0210(7) 0.0366(11) 0.0148(8) 0.0032(8) 0.0081(6) 0.0092(8)
O7 0.0333(9) 0.0485(14) 0.0479(11) -0.0233(11) 0.0159(8) 0.0011(10)
O8 0.0606(12) 0.0353(12) 0.0241(10) -0.0016(10) 0.0088(9) -0.0175(11)
O9 0.0377(9) 0.0352(12) 0.0601(13) -0.0186(11) 0.0240(8) 0.0016(9)
C1 0.0160(9) 0.0196(13) 0.0172(11) -0.0026(10) 0.0065(8) 0.0002(9)
C2 0.0179(10) 0.0234(14) 0.0155(11) 0.0001(11) 0.0065(8) -0.0031(9)
C3 0.0206(10) 0.0244(14) 0.0180(11) 0.0029(11) 0.0093(9) 0.0033(10)
OW2' 0.055(3) 0.125(4) 0.112(4) 0.087(3) 0.006(3) -0.017(3)
OW2 0.040(3) 0.103(6) 0.052(4) 0.036(4) 0.011(3) 0.009(4)
OW1' 0.049(4) 0.089(5) 0.170(8) -0.078(5) 0.005(4) -0.001(4)
OW1 0.089(7) 0.174(11) 0.54(3) -0.145(12) -0.052(12) -0.008(7)

loop_
_atom_type_symbol
_atom_type_description
_atom_type_scat_dispersion_real
_atom_type_scat_dispersion_imag
_atom_type_scat_source
C C 0.0033 0.0016 'International Tables Vol C Tables 4.2.6.8 and 6.1.1.4'
H H 0.0000 0.0000 'International Tables Vol C Tables 4.2.6.8 and 6.1.1.4'
O O 0.0106 0.0060 'International Tables Vol C Tables 4.2.6.8 and 6.1.1.4'
Ce Ce -0.2486 2.6331 'International Tables Vol C Tables 4.2.6.8 and 6.1.1.4'

loop_
_geom_angle_atom_site_label_1
_geom_angle_atom_site_label_2
_geom_angle_atom_site_label_3
_geom_angle
_geom_angle_site_symmetry_1
_geom_angle_site_symmetry_3
O1 Ce1 O3 136.43(6) . .
O1 Ce1 O9 88.25(7) . .
O3 Ce1 O9 76.34(7) . .
O1 Ce1 O8 73.68(6) . .
O3 Ce1 O8 137.02(7) . .
O9 Ce1 O8 144.51(8) . .
O1 Ce1 O2 64.25(6) . .
O3 Ce1 O2 72.18(6) . .
O9 Ce1 O2 68.49(7) . .
O8 Ce1 O2 125.29(7) . .
O1 Ce1 O6 129.31(7) . .
O3 Ce1 O6 84.38(7) . .
O9 Ce1 O6 71.81(6) . .
O8 Ce1 O6 96.09(7) . .
O2 Ce1 O6 137.48(6) . .
O1 Ce1 O4 145.03(7) . .
O3 Ce1 O4 64.07(6) . .
O9 Ce1 O4 126.71(6) . .
O8 Ce1 O4 75.65(6) . .
O2 Ce1 O4 124.71(7) . .
O6 Ce1 O4 70.23(6) . .
O1 Ce1 O7 81.15(7) . .
O3 Ce1 O7 82.70(8) . .
O9 Ce1 O7 136.34(8) . .
O8 Ce1 O7 71.74(8) . .
O2 Ce1 O7 68.75(7) . .
O6 Ce1 O7 143.68(6) . .
O4 Ce1 O7 73.59(6) . .
O1 Ce1 O5 67.36(6) . .
O3 Ce1 O5 141.11(7) . .
O9 Ce1 O5 74.33(7) . .
O8 Ce1 O5 70.57(7) . .
O2 Ce1 O5 118.38(6) . .
O6 Ce1 O5 62.54(6) . .
O4 Ce1 O5 116.87(6) . .
O7 Ce1 O5 136.10(7) . .
C1 O1 Ce1 121.84(17) . .
C1 O2 Ce1 120.11(18) 3_656 .
C2 O3 Ce1 122.19(18) 3_757 .
C2 O4 Ce1 120.00(16) . .
C3 O5 Ce1 121.21(16) 3_756 .
C3 O6 Ce1 123.08(15) . .
Ce1 O7 H7A 109.5 . .
Ce1 O7 H7B 109.2 . .
H7A O7 H7B 109.4 . .
Ce1 O8 H8A 109.5 . .
Ce1 O8 H8B 109.0 . .
H8A O8 H8B 109.4 . .
Ce1 O9 H9A 109.5 . .
Ce1 O9 H9C 109.3 . .
H9A O9 H9C 109.5 . .
O1 C1 O2 126.3(3) . 3_656
O1 C1 C1 117.1(2) . 3_656
O2 C1 C1 116.7(3) 3_656 3_656
O3 C2 O4 126.4(2) 3_757 .
O3 C2 C2 116.6(3) 3_757 3_757
O4 C2 C2 117.0(3) . 3_757
O5 C3 O6 126.9(2) 3_756 .
O5 C3 C3 116.8(3) 3_756 3_756
O6 C3 C3 116.2(3) . 3_756
OW2 OW2' HW2D 167.3 . .
OW2 OW2' HW2E 63.5 . .
HW2D OW2' HW2E 109.5 . .
OW2 OW2' HW2B 37.9 . .
HW2D OW2' HW2B 136.2 . .
HW2E OW2' HW2B 89.1 . .
OW2' OW2 HW2E 38.0 . .
OW2' OW2 HW2A 169.5 . .
HW2E OW2 HW2A 137.6 . .
OW2' OW2 HW2B 64.5 . .
HW2E OW2 HW2B 90.1 . .
HW2A OW2 HW2B 109.5 . .
HW1D OW1' HW1E 109.5 . .
HW1A OW1 HW1B 109.5 . .

loop_
_geom_bond_atom_site_label_1
_geom_bond_atom_site_label_2
_geom_bond_distance
_geom_bond_site_symmetry_2
Ce1 O1 2.4855(19) .
Ce1 O3 2.492(2) .
Ce1 O9 2.513(2) .
Ce1 O8 2.520(2) .
Ce1 O2 2.5317(19) .
Ce1 O6 2.5370(19) .
Ce1 O4 2.5409(18) .
Ce1 O7 2.572(2) .
Ce1 O5 2.597(2) .
O1 C1 1.244(3) .
O2 C1 1.251(3) 3_656
O3 C2 1.246(3) 3_757
O4 C2 1.251(3) .
O5 C3 1.243(3) 3_756
O6 C3 1.261(4) .
O7 H7A 0.8200 .
O7 H7B 0.8499 .
O8 H8A 0.8200 .
O8 H8B 0.8500 .
O9 H9A 0.8200 .
O9 H9C 0.8499 .
C1 O2 1.251(3) 3_656
C1 C1 1.541(5) 3_656
C2 O3 1.246(3) 3_757
C2 C2 1.545(5) 3_757
C3 O5 1.243(3) 3_756
C3 C3 1.547(5) 3_756
OW2' OW2 1.352(10) .
OW2' HW2D 0.8501 .
OW2' HW2E 0.8500 .
OW2' HW2B 1.2492 .
OW2 HW2E 1.2349 .
OW2 HW2A 0.8500 .
OW2 HW2B 0.8500 .
OW1' HW1D 0.8500 .
OW1' HW1E 0.8500 .
OW1 HW1A 0.8501 .
OW1 HW1B 0.8500 .
